data_2232800
loop_
_publ_author_name
'Shi, Fuqiang'
'Zhu, Li-Hong'
'Mu, Li'
'Zhang, Long'
'Li, Ya-Feng'

_publ_section_title
;
 <i>N</i>^4^,<i>N</i>^6^-Dimethyl-<i>N</i>^4^,<i>N</i>^6^-diphenylpyrimidine-4,5,6-triamine
;
_journal_coeditor_code IS2800
_journal_issue 12
_journal_name_full 'Acta Crystallographica Section E'
_journal_page_first o3249
_journal_paper_doi 10.1107/S1600536811046642
_journal_volume 67
_journal_year 2011
_chemical_formula_iupac 'C18 H19 N5'
_chemical_formula_moiety 'C18 H19 N5'
_chemical_formula_sum 'C18 H19 N5'
_chemical_formula_weight 305.38
_chemical_name_systematic
;
<i>N</i>^4^,<i>N</i>^6^-Dimethyl-<i>N</i>^4^,<i>N</i>^6^-
diphenylpyrimidine-4,5,6-triamine
;
_space_group_IT_number 61
_symmetry_cell_setting orthorhombic
_symmetry_space_group_name_Hall '-P 2ac 2ab'
_symmetry_space_group_name_H-M 'P b c a'
_atom_sites_solution_hydrogens geom
_atom_sites_solution_primary direct
_atom_sites_solution_secondary difmap
_audit_creation_method SHELXL-97
_cell_angle_alpha 90.00
_cell_angle_beta 90.00
_cell_angle_gamma 90.00
_cell_formula_units_Z 8
_cell_length_a 8.8859(18)
_cell_length_b 14.360(3)
_cell_length_c 25.121(5)
_cell_measurement_reflns_used 1000
_cell_measurement_temperature 293(2)
_cell_measurement_theta_max 27.48
_cell_measurement_theta_min 3.15
_cell_volume 3205.5(11)
_computing_cell_refinement 'PROCESS-AUTO (Rigaku, 1998)'
_computing_data_collection 'PROCESS-AUTO (Rigaku, 1998)'
_computing_data_reduction 'CrystalStructure (Rigaku/MSC, 2002)'
_computing_molecular_graphics 'DIAMOND (Brandenburg, 2000)'
_computing_publication_material 'SHELXL97 (Sheldrick, 2008)'
_computing_structure_refinement 'SHELXL97 (Sheldrick, 2008)'
_computing_structure_solution 'SHELXS97 (Sheldrick, 2008)'
_diffrn_ambient_temperature 293(2)
_diffrn_detector_area_resol_mean 10.00
_diffrn_measured_fraction_theta_full 0.996
_diffrn_measured_fraction_theta_max 0.996
_diffrn_measurement_device_type 'Rigaku R-AXIS RAPID'
_diffrn_measurement_method \w
_diffrn_radiation_monochromator graphite
_diffrn_radiation_source 'fine-focus sealed tube'
_diffrn_radiation_type MoK\a
_diffrn_radiation_wavelength 0.71073
_diffrn_reflns_av_R_equivalents 0.0653
_diffrn_reflns_av_sigmaI/netI 0.0387
_diffrn_reflns_limit_h_max 10
_diffrn_reflns_limit_h_min -11
_diffrn_reflns_limit_k_max 18
_diffrn_reflns_limit_k_min -18
_diffrn_reflns_limit_l_max 32
_diffrn_reflns_limit_l_min -32
_diffrn_reflns_number 28152
_diffrn_reflns_theta_full 27.48
_diffrn_reflns_theta_max 27.48
_diffrn_reflns_theta_min 3.15
_exptl_absorpt_coefficient_mu 0.079
_exptl_absorpt_correction_T_max 0.983
_exptl_absorpt_correction_T_min 0.975
_exptl_absorpt_correction_type multi-scan
_exptl_absorpt_process_details '(ABSCOR; Higashi, 1995)'
_exptl_crystal_colour colorless
_exptl_crystal_density_diffrn 1.266
_exptl_crystal_density_method 'not measured'
_exptl_crystal_description block
_exptl_crystal_F_000 1296
_exptl_crystal_size_max 0.32
_exptl_crystal_size_mid 0.28
_exptl_crystal_size_min 0.22
_refine_diff_density_max 0.131
_refine_diff_density_min -0.177
_refine_ls_extinction_method none
_refine_ls_goodness_of_fit_ref 1.025
_refine_ls_hydrogen_treatment constr
_refine_ls_matrix_type full
_refine_ls_number_parameters 210
_refine_ls_number_reflns 3664
_refine_ls_number_restraints 0
_refine_ls_restrained_S_all 1.025
_refine_ls_R_factor_all 0.1027
_refine_ls_R_factor_gt 0.0524
_refine_ls_shift/su_max 0.000
_refine_ls_shift/su_mean 0.000
_refine_ls_structure_factor_coef Fsqd
_refine_ls_weighting_details 'calc w=1/[\s^2^(Fo^2^)+(0.0693P)^2^+0.0000P] where P=(Fo^2^+2Fc^2^)/3'
_refine_ls_weighting_scheme calc
_refine_ls_wR_factor_gt 0.1181
_refine_ls_wR_factor_ref 0.1367
_reflns_number_gt 2119
_reflns_number_total 3664
_reflns_threshold_expression I>2sigma(I)
_cod_data_source_file is2800.cif
_cod_data_source_block I
_cod_original_cell_volume 3205.4(11)
_cod_database_code 2232800
_cod_database_fobs_code 2232800

loop_
_symmetry_equiv_pos_as_xyz
'x, y, z'
'-x+1/2, -y, z+1/2'
'-x, y+1/2, -z+1/2'
'x+1/2, -y+1/2, -z'
'-x, -y, -z'
'x-1/2, y, -z-1/2'
'x, -y-1/2, z-1/2'
'-x-1/2, y-1/2, z'

loop_
_atom_site_type_symbol
_atom_site_label
_atom_site_fract_x
_atom_site_fract_y
_atom_site_fract_z
_atom_site_U_iso_or_equiv
_atom_site_adp_type
_atom_site_calc_flag
_atom_site_refinement_flags
_atom_site_occupancy
_atom_site_symmetry_multiplicity
C C1 -0.0279(3) 0.46280(13) 0.41196(8) 0.0660(6) Uani d . 1 1
H H1 -0.0833 0.5128 0.4249 0.079 Uiso calc R 1 1
C C2 0.0751(2) 0.32120(11) 0.42746(6) 0.0483(4) Uani d . 1 1
C C3 0.15006(19) 0.32587(11) 0.37827(6) 0.0460(4) Uani d . 1 1
C C4 0.1152(2) 0.40201(11) 0.34631(6) 0.0484(4) Uani d . 1 1
C C5 0.1622(2) 0.34917(11) 0.25472(6) 0.0480(4) Uani d . 1 1
C C6 0.0766(2) 0.26882(12) 0.26084(7) 0.0563(5) Uani d . 1 1
H H6 0.0287 0.2573 0.2931 0.068 Uiso calc R 1 1
C C7 0.0620(2) 0.20590(13) 0.21954(8) 0.0626(5) Uani d . 1 1
H H7 0.0059 0.1519 0.2245 0.075 Uiso calc R 1 1
C C8 0.1296(2) 0.22228(16) 0.17087(8) 0.0689(6) Uani d . 1 1
H H8 0.1205 0.1795 0.1433 0.083 Uiso calc R 1 1
C C9 0.2099(2) 0.30237(15) 0.16412(8) 0.0679(6) Uani d . 1 1
H H9 0.2534 0.3148 0.1312 0.082 Uiso calc R 1 1
C C10 0.2278(2) 0.36518(14) 0.20496(7) 0.0586(5) Uani d . 1 1
H H10 0.2842 0.4189 0.1994 0.070 Uiso calc R 1 1
C C11 0.0814(2) 0.15421(10) 0.44409(6) 0.0478(4) Uani d . 1 1
C C12 0.1647(2) 0.08195(13) 0.46579(7) 0.0612(5) Uani d . 1 1
H H12 0.2369 0.0943 0.4917 0.073 Uiso calc R 1 1
C C13 0.1404(3) -0.00819(13) 0.44895(9) 0.0713(6) Uani d . 1 1
H H13 0.1949 -0.0566 0.4642 0.086 Uiso calc R 1 1
C C14 0.0367(3) -0.02727(13) 0.40991(9) 0.0732(6) Uani d . 1 1
H H14 0.0223 -0.0882 0.3983 0.088 Uiso calc R 1 1
C C15 -0.0447(3) 0.04322(13) 0.38829(8) 0.0688(6) Uani d . 1 1
H H15 -0.1150 0.0305 0.3619 0.083 Uiso calc R 1 1
C C16 -0.0238(2) 0.13385(12) 0.40531(7) 0.0570(5) Uani d . 1 1
H H16 -0.0810 0.1815 0.3905 0.068 Uiso calc R 1 1
C C17 0.2467(3) 0.50505(12) 0.28371(9) 0.0743(6) Uani d . 1 1
H H17A 0.3482 0.4977 0.2713 0.111 Uiso calc R 1 1
H H17B 0.2464 0.5430 0.3152 0.111 Uiso calc R 1 1
H H17C 0.1874 0.5345 0.2566 0.111 Uiso calc R 1 1
C C18 0.0744(4) 0.26304(14) 0.51905(7) 0.0931(9) Uani d . 1 1
H H18A 0.1106 0.3236 0.5290 0.140 Uiso calc R 1 1
H H18B 0.1257 0.2163 0.5395 0.140 Uiso calc R 1 1
H H18C -0.0318 0.2593 0.5258 0.140 Uiso calc R 1 1
N N1 0.02716(19) 0.47211(9) 0.36360(6) 0.0593(4) Uani d . 1 1
N N2 -0.01344(19) 0.39000(10) 0.44460(6) 0.0602(4) Uani d . 1 1
N N3 0.18291(19) 0.41347(9) 0.29607(6) 0.0578(4) Uani d . 1 1
N N4 0.25718(18) 0.26103(9) 0.36391(6) 0.0583(4) Uani d . 1 1
H H4A 0.3049 0.2669 0.3343 0.070 Uiso calc R 1 1
H H4B 0.2762 0.2147 0.3845 0.070 Uiso calc R 1 1
N N5 0.1029(2) 0.24762(9) 0.46223(5) 0.0568(4) Uani d . 1 1

loop_
_atom_site_aniso_label
_atom_site_aniso_U_11
_atom_site_aniso_U_22
_atom_site_aniso_U_33
_atom_site_aniso_U_12
_atom_site_aniso_U_13
_atom_site_aniso_U_23
C1 0.0737(15) 0.0553(10) 0.0688(13) 0.0106(10) 0.0113(11) -0.0102(9)
C2 0.0550(11) 0.0480(9) 0.0419(9) -0.0040(8) -0.0006(8) -0.0048(7)
C3 0.0475(10) 0.0451(8) 0.0454(9) -0.0010(8) 0.0001(8) -0.0040(7)
C4 0.0528(11) 0.0448(8) 0.0475(10) -0.0015(8) -0.0008(8) -0.0016(7)
C5 0.0473(10) 0.0530(9) 0.0437(9) 0.0073(8) -0.0007(7) 0.0038(7)
C6 0.0542(11) 0.0653(11) 0.0493(10) -0.0004(9) 0.0027(9) 0.0004(8)
C7 0.0603(13) 0.0644(11) 0.0631(12) 0.0040(10) -0.0090(10) -0.0071(9)
C8 0.0674(14) 0.0877(14) 0.0517(12) 0.0182(12) -0.0070(10) -0.0156(10)
C9 0.0669(14) 0.0877(14) 0.0492(11) 0.0198(12) 0.0063(10) -0.0004(10)
C10 0.0547(12) 0.0690(11) 0.0522(11) 0.0099(9) 0.0064(9) 0.0093(9)
C11 0.0520(10) 0.0490(9) 0.0425(9) -0.0001(8) 0.0037(8) 0.0017(7)
C12 0.0571(12) 0.0726(12) 0.0540(11) 0.0066(10) 0.0002(9) 0.0098(9)
C13 0.0785(16) 0.0578(11) 0.0776(14) 0.0206(11) 0.0180(12) 0.0118(10)
C14 0.0905(18) 0.0519(11) 0.0770(15) -0.0024(11) 0.0167(13) -0.0077(10)
C15 0.0737(15) 0.0623(12) 0.0703(13) -0.0102(11) -0.0048(11) -0.0086(10)
C16 0.0578(12) 0.0547(10) 0.0585(11) 0.0006(9) -0.0063(9) 0.0003(8)
C17 0.0932(17) 0.0561(11) 0.0734(14) -0.0147(11) 0.0105(12) 0.0092(9)
C18 0.164(3) 0.0758(13) 0.0391(11) -0.0086(15) 0.0004(13) -0.0048(9)
N1 0.0656(11) 0.0511(8) 0.0611(10) 0.0072(8) 0.0001(8) -0.0028(7)
N2 0.0707(11) 0.0551(8) 0.0548(9) 0.0016(8) 0.0109(8) -0.0073(7)
N3 0.0740(12) 0.0528(8) 0.0466(8) -0.0090(8) 0.0073(7) 0.0052(6)
N4 0.0607(10) 0.0602(9) 0.0542(9) 0.0132(8) 0.0116(8) 0.0062(7)
N5 0.0807(12) 0.0530(8) 0.0366(8) -0.0063(8) -0.0048(7) -0.0014(6)

loop_
_atom_type_symbol
_atom_type_description
_atom_type_scat_dispersion_real
_atom_type_scat_dispersion_imag
_atom_type_scat_source
C C 0.0033 0.0016 'International Tables Vol C Tables 4.2.6.8 and 6.1.1.4'
H H 0.0000 0.0000 'International Tables Vol C Tables 4.2.6.8 and 6.1.1.4'
N N 0.0061 0.0033 'International Tables Vol C Tables 4.2.6.8 and 6.1.1.4'

loop_
_geom_angle_atom_site_label_1
_geom_angle_atom_site_label_2
_geom_angle_atom_site_label_3
_geom_angle
N1 C1 N2 127.64(17)
N1 C1 H1 116.2
N2 C1 H1 116.2
N2 C2 N5 117.64(15)
N2 C2 C3 121.86(15)
N5 C2 C3 120.22(15)
N4 C3 C4 122.23(15)
N4 C3 C2 121.66(15)
C4 C3 C2 116.04(15)
N1 C4 C3 122.05(15)
N1 C4 N3 116.75(14)
C3 C4 N3 120.91(16)
C6 C5 C10 117.61(16)
C6 C5 N3 122.42(15)
C10 C5 N3 119.97(16)
C7 C6 C5 120.74(17)
C7 C6 H6 119.6
C5 C6 H6 119.6
C6 C7 C8 120.78(19)
C6 C7 H7 119.6
C8 C7 H7 119.6
C9 C8 C7 118.74(18)
C9 C8 H8 120.6
C7 C8 H8 120.6
C8 C9 C10 121.40(19)
C8 C9 H9 119.3
C10 C9 H9 119.3
C9 C10 C5 120.70(19)
C9 C10 H10 119.7
C5 C10 H10 119.7
C16 C11 C12 118.70(16)
C16 C11 N5 120.91(15)
C12 C11 N5 120.38(16)
C13 C12 C11 119.90(19)
C13 C12 H12 120.0
C11 C12 H12 120.0
C14 C13 C12 120.75(19)
C14 C13 H13 119.6
C12 C13 H13 119.6
C15 C14 C13 119.64(19)
C15 C14 H14 120.2
C13 C14 H14 120.2
C14 C15 C16 120.4(2)
C14 C15 H15 119.8
C16 C15 H15 119.8
C11 C16 C15 120.57(17)
C11 C16 H16 119.7
C15 C16 H16 119.7
N3 C17 H17A 109.5
N3 C17 H17B 109.5
H17A C17 H17B 109.5
N3 C17 H17C 109.5
H17A C17 H17C 109.5
H17B C17 H17C 109.5
N5 C18 H18A 109.5
N5 C18 H18B 109.5
H18A C18 H18B 109.5
N5 C18 H18C 109.5
H18A C18 H18C 109.5
H18B C18 H18C 109.5
C1 N1 C4 115.94(15)
C2 N2 C1 116.00(16)
C5 N3 C4 122.09(14)
C5 N3 C17 118.99(15)
C4 N3 C17 117.41(14)
C3 N4 H4A 120.0
C3 N4 H4B 120.0
H4A N4 H4B 120.0
C2 N5 C11 119.23(13)
C2 N5 C18 117.72(15)
C11 N5 C18 115.39(14)

loop_
_geom_bond_atom_site_label_1
_geom_bond_atom_site_label_2
_geom_bond_distance
C1 N1 1.316(2)
C1 N2 1.335(2)
C1 H1 0.9300
C2 N2 1.334(2)
C2 N5 1.393(2)
C2 C3 1.406(2)
C3 N4 1.379(2)
C3 C4 1.391(2)
C4 N1 1.347(2)
C4 N3 1.408(2)
C5 C6 1.391(2)
C5 C10 1.398(2)
C5 N3 1.402(2)
C6 C7 1.382(2)
C6 H6 0.9300
C7 C8 1.382(3)
C7 H7 0.9300
C8 C9 1.364(3)
C8 H8 0.9300
C9 C10 1.375(3)
C9 H9 0.9300
C10 H10 0.9300
C11 C16 1.381(2)
C11 C12 1.386(2)
C11 N5 1.429(2)
C12 C13 1.379(3)
C12 H12 0.9300
C13 C14 1.374(3)
C13 H13 0.9300
C14 C15 1.357(3)
C14 H14 0.9300
C15 C16 1.383(2)
C15 H15 0.9300
C16 H16 0.9300
C17 N3 1.465(2)
C17 H17A 0.9600
C17 H17B 0.9600
C17 H17C 0.9600
C18 N5 1.466(2)
C18 H18A 0.9600
C18 H18B 0.9600
C18 H18C 0.9600
N4 H4A 0.8600
N4 H4B 0.8600

loop_
_cod_related_entry_id
_cod_related_entry_database
_cod_related_entry_code
1 ChemSpider 12084802
